data_7123085
loop_
_publ_author_name
'Liu, Lin'
'Lei, Lin-Sheng'
'Zhan, Zong-Song'
'Liu, Si-Zhan'
'Wang, Yu-Xiao'
'Tu, Yong Qiang'
'Zhang, Fu-Min'
'Zhang, Xiao-Ming'
'Ma, Ai-Jun'
'Wang, Shao-Hua'

_publ_section_title
;
 A Catalytic Asymmetric One-Pot [3+2] Cyclization/Semipinacol
 Rearrangement Sequence: An Efficient Construction of MultiSubstituted
 3H-Spiro[benzofuran-2,1'-cyclopentane] Skeleton
;
_journal_name_full 'Chemical Communications'
_journal_paper_doi 10.1039/C9CC00811J
_journal_year 2019
_chemical_absolute_configuration ad
_chemical_formula_moiety 'C29 H28 O6'
_chemical_formula_sum 'C29 H28 O6'
_chemical_formula_weight 472.51
_space_group_crystal_system monoclinic
_space_group_IT_number 5
_space_group_name_Hall 'I 2y'
_space_group_name_H-M_alt 'I 1 2 1'
_symmetry_space_group_name_Hall 'I 2y'
_symmetry_space_group_name_H-M 'I 1 2 1'
_atom_sites_solution_hydrogens geom
_atom_sites_solution_primary iterative
_audit_creation_date 2018-11-26
_audit_creation_method
;
Olex2 1.2
(compiled 2018.05.29 svn.r3508 for OlexSys, GUI svn.r5506)
;
_audit_update_record
;
2018-12-07 deposited with the CCDC.    2019-03-04 downloaded from the CCDC.
;
_cell_angle_alpha 90
_cell_angle_beta 109.178(3)
_cell_angle_gamma 90
_cell_formula_units_Z 4
_cell_length_a 17.3050(4)
_cell_length_b 7.58059(15)
_cell_length_c 19.3663(4)
_cell_measurement_reflns_used 6360
_cell_measurement_temperature 291.53(15)
_cell_measurement_theta_max 69.8770
_cell_measurement_theta_min 4.8190
_cell_volume 2399.52(10)
_computing_cell_refinement
;
CrysAlisPro, Agilent Technologies,
Version 1.171.36.28 (release 01-02-2013 CrysAlis171 .NET)
(compiled Feb  1 2013,16:14:44)
;
_computing_data_collection
;
CrysAlisPro, Agilent Technologies,
Version 1.171.36.28 (release 01-02-2013 CrysAlis171 .NET)
(compiled Feb  1 2013,16:14:44)
;
_computing_data_reduction
;
CrysAlisPro, Agilent Technologies,
Version 1.171.36.28 (release 01-02-2013 CrysAlis171 .NET)
(compiled Feb  1 2013,16:14:44)
;
_computing_molecular_graphics 'Olex2 (Dolomanov et al., 2009)'
_computing_publication_material 'Olex2 (Dolomanov et al., 2009)'
_computing_structure_refinement 'ShelXL (Sheldrick, 2015)'
_computing_structure_solution
;
Superflip (Palatinus & Chapuis, 2007;Palatinus & van der Lee, 2008;
Palatinus et al., 2012)
;
_diffrn_ambient_temperature 291.53(15)
_diffrn_detector_area_resol_mean 16.0733
_diffrn_measured_fraction_theta_full 0.982
_diffrn_measured_fraction_theta_max 0.982
_diffrn_measurement_details
;
#__ type_ start__ end____ width___ exp.time_
  1 omega  -45.00   14.00   1.0000    1.0000
omega____ theta____ kappa____ phi______ frames
    -       -8.5000  -63.0000  -90.0000 59

#__ type_ start__ end____ width___ exp.time_
  2 omega   26.00   66.00   1.0000    1.0000
omega____ theta____ kappa____ phi______ frames
    -       -8.5000   25.0000    0.0000 40

#__ type_ start__ end____ width___ exp.time_
  3 omega  -25.00    4.00   1.0000    1.0000
omega____ theta____ kappa____ phi______ frames
    -       -8.5000  111.0000   30.0000 29

#__ type_ start__ end____ width___ exp.time_
  4 omega  -75.00  -47.00   1.0000    1.0000
omega____ theta____ kappa____ phi______ frames
    -       -8.5000  -63.0000  -90.0000 28

#__ type_ start__ end____ width___ exp.time_
  5 omega  -37.00  -11.00   1.0000    1.0000
omega____ theta____ kappa____ phi______ frames
    -       -8.5000   25.0000    0.0000 26

#__ type_ start__ end____ width___ exp.time_
  6 omega   42.00  104.00   1.0000    1.0000
omega____ theta____ kappa____ phi______ frames
    -       54.0000   57.0000  -30.0000 62

#__ type_ start__ end____ width___ exp.time_
  7 omega  -14.00   74.00   1.0000    1.0000
omega____ theta____ kappa____ phi______ frames
    -       54.0000  -57.0000 -120.0000 88

#__ type_ start__ end____ width___ exp.time_
  8 omega   58.00  123.00   1.0000    1.0000
omega____ theta____ kappa____ phi______ frames
    -       54.0000   57.0000   30.0000 65

#__ type_ start__ end____ width___ exp.time_
  9 omega  -17.00   71.00   1.0000    1.0000
omega____ theta____ kappa____ phi______ frames
    -       54.0000  -77.0000  120.0000 88

#__ type_ start__ end____ width___ exp.time_
 10 omega   36.00   67.00   1.0000    2.0000
omega____ theta____ kappa____ phi______ frames
    -      108.0000  -38.0000  -90.0000 31

#__ type_ start__ end____ width___ exp.time_
 11 omega  115.00  165.00   1.0000    2.0000
omega____ theta____ kappa____ phi______ frames
    -      108.0000  111.0000   90.0000 50

#__ type_ start__ end____ width___ exp.time_
 12 omega   85.00  110.00   1.0000    2.0000
omega____ theta____ kappa____ phi______ frames
    -      108.0000   63.0000  -90.0000 25

#__ type_ start__ end____ width___ exp.time_
 13 omega   81.00  111.00   1.0000    2.0000
omega____ theta____ kappa____ phi______ frames
    -      108.0000   38.0000   30.0000 30

#__ type_ start__ end____ width___ exp.time_
 14 omega   81.00  120.00   1.0000    2.0000
omega____ theta____ kappa____ phi______ frames
    -      108.0000   38.0000  -30.0000 39

#__ type_ start__ end____ width___ exp.time_
 15 omega   85.00  174.00   1.0000    2.0000
omega____ theta____ kappa____ phi______ frames
    -      108.0000   50.0000  -60.0000 89

#__ type_ start__ end____ width___ exp.time_
 16 omega  111.00  178.00   1.0000    2.0000
omega____ theta____ kappa____ phi______ frames
    -      108.0000   74.0000  -46.4636 67

#__ type_ start__ end____ width___ exp.time_
 17 omega  129.00  175.00   1.0000    2.0000
omega____ theta____ kappa____ phi______ frames
    -      108.0000   77.0000  -30.0000 46

#__ type_ start__ end____ width___ exp.time_
 18 omega   76.00  103.00   1.0000    2.0000
omega____ theta____ kappa____ phi______ frames
    -      108.0000   77.0000  -30.0000 27

#__ type_ start__ end____ width___ exp.time_
 19 omega   40.00   67.00   1.0000    2.0000
omega____ theta____ kappa____ phi______ frames
    -      108.0000  -50.0000   30.0000 27

#__ type_ start__ end____ width___ exp.time_
 20 omega  119.00  156.00   1.0000    2.0000
omega____ theta____ kappa____ phi______ frames
    -      108.0000   77.0000    0.0000 37

#__ type_ start__ end____ width___ exp.time_
 21 omega  130.00  176.00   1.0000    2.0000
omega____ theta____ kappa____ phi______ frames
    -      108.0000   12.0000 -120.0000 46

#__ type_ start__ end____ width___ exp.time_
 22 omega   77.00  103.00   1.0000    2.0000
omega____ theta____ kappa____ phi______ frames
    -      108.0000   77.0000  -60.0000 26

#__ type_ start__ end____ width___ exp.time_
 23 omega   88.00  113.00   1.0000    2.0000
omega____ theta____ kappa____ phi______ frames
    -      108.0000   50.0000    0.0000 25

#__ type_ start__ end____ width___ exp.time_
 24 omega   76.00  111.00   1.0000    2.0000
omega____ theta____ kappa____ phi______ frames
    -      108.0000   77.0000    0.0000 35

#__ type_ start__ end____ width___ exp.time_
 25 omega  111.00  172.00   1.0000    2.0000
omega____ theta____ kappa____ phi______ frames
    -      108.0000  111.0000  120.0000 61

#__ type_ start__ end____ width___ exp.time_
 26 omega   85.00  131.00   1.0000    2.0000
omega____ theta____ kappa____ phi______ frames
    -      108.0000   63.0000 -150.0000 46

#__ type_ start__ end____ width___ exp.time_
 27 omega   76.00  104.00   1.0000    2.0000
omega____ theta____ kappa____ phi______ frames
    -      108.0000   77.0000   30.0000 28

#__ type_ start__ end____ width___ exp.time_
 28 omega   85.00  157.00   1.0000    2.0000
omega____ theta____ kappa____ phi______ frames
    -      108.0000   63.0000   30.0000 72

#__ type_ start__ end____ width___ exp.time_
 29 omega   35.00   90.00   1.0000    2.0000
omega____ theta____ kappa____ phi______ frames
    -      108.0000  -38.0000  -30.0000 55

#__ type_ start__ end____ width___ exp.time_
 30 omega  145.00  177.00   1.0000    2.0000
omega____ theta____ kappa____ phi______ frames
    -      108.0000   38.0000   60.0000 32

#__ type_ start__ end____ width___ exp.time_
 31 omega   83.00  112.00   1.0000    2.0000
omega____ theta____ kappa____ phi______ frames
    -      108.0000   38.0000   60.0000 29

#__ type_ start__ end____ width___ exp.time_
 32 omega   81.00  107.00   1.0000    2.0000
omega____ theta____ kappa____ phi______ frames
    -      108.0000   38.0000    0.0000 26

#__ type_ start__ end____ width___ exp.time_
 33 omega   82.00  174.00   1.0000    2.0000
omega____ theta____ kappa____ phi______ frames
    -      108.0000   38.0000 -180.0000 92

#__ type_ start__ end____ width___ exp.time_
 34 omega   77.00  102.00   1.0000    2.0000
omega____ theta____ kappa____ phi______ frames
    -      108.0000   77.0000  -90.0000 25

#__ type_ start__ end____ width___ exp.time_
 35 omega  133.00  162.00   1.0000    2.0000
omega____ theta____ kappa____ phi______ frames
    -      108.0000   77.0000  -90.0000 29

#__ type_ start__ end____ width___ exp.time_
 36 omega   78.00  105.00   1.0000    2.0000
omega____ theta____ kappa____ phi______ frames
    -      108.0000   25.0000   60.0000 27

#__ type_ start__ end____ width___ exp.time_
 37 omega   84.00  110.00   1.0000    2.0000
omega____ theta____ kappa____ phi______ frames
    -      108.0000   63.0000  -30.0000 26

#__ type_ start__ end____ width___ exp.time_
 38 omega   96.00  176.00   1.0000    2.0000
omega____ theta____ kappa____ phi______ frames
    -      108.0000   25.0000  120.0000 80

#__ type_ start__ end____ width___ exp.time_
 39 omega   85.00  112.00   1.0000    2.0000
omega____ theta____ kappa____ phi______ frames
    -      108.0000   61.0000   19.1861 27

#__ type_ start__ end____ width___ exp.time_
 40 omega   78.00  103.00   1.0000    2.0000
omega____ theta____ kappa____ phi______ frames
    -      108.0000  -50.0000   30.0000 25

#__ type_ start__ end____ width___ exp.time_
 41 omega   85.00  112.00   1.0000    2.0000
omega____ theta____ kappa____ phi______ frames
    -      108.0000   63.0000    0.0000 27

#__ type_ start__ end____ width___ exp.time_
 42 omega   86.00  111.00   1.0000    2.0000
omega____ theta____ kappa____ phi______ frames
    -      108.0000   50.0000  -30.0000 25

#__ type_ start__ end____ width___ exp.time_
 43 omega   78.00  104.00   1.0000    2.0000
omega____ theta____ kappa____ phi______ frames
    -      108.0000   74.0000  -46.4636 26

#__ type_ start__ end____ width___ exp.time_
 44 omega   68.00   95.00   1.0000    2.0000
omega____ theta____ kappa____ phi______ frames
    -      108.0000   22.0000   89.5751 27
;
_diffrn_measurement_device_type 'SuperNova, Dual, Cu at zero, Eos'
_diffrn_measurement_method '\w scans'
_diffrn_orient_matrix_UB_11 0.0764791000
_diffrn_orient_matrix_UB_12 -0.1178562000
_diffrn_orient_matrix_UB_13 0.0168289000
_diffrn_orient_matrix_UB_21 0.0094649000
_diffrn_orient_matrix_UB_22 0.0038927000
_diffrn_orient_matrix_UB_23 0.0819251000
_diffrn_orient_matrix_UB_31 -0.0542787000
_diffrn_orient_matrix_UB_32 -0.1654721000
_diffrn_orient_matrix_UB_33 -0.0101257000
_diffrn_radiation_monochromator mirror
_diffrn_radiation_type CuK\a
_diffrn_radiation_wavelength 1.54184
_diffrn_reflns_av_R_equivalents 0.0186
_diffrn_reflns_av_unetI/netI 0.0176
_diffrn_reflns_Laue_measured_fraction_full 0.982
_diffrn_reflns_Laue_measured_fraction_max 0.982
_diffrn_reflns_limit_h_max 20
_diffrn_reflns_limit_h_min -20
_diffrn_reflns_limit_k_max 8
_diffrn_reflns_limit_k_min -9
_diffrn_reflns_limit_l_max 22
_diffrn_reflns_limit_l_min -23
_diffrn_reflns_number 9602
_diffrn_reflns_point_group_measured_fraction_full 0.947
_diffrn_reflns_point_group_measured_fraction_max 0.947
_diffrn_reflns_theta_full 66.561
_diffrn_reflns_theta_max 66.561
_diffrn_reflns_theta_min 4.835
_diffrn_source 'SuperNova (Cu) X-ray Source'
_exptl_absorpt_coefficient_mu 0.742
_exptl_absorpt_correction_T_max 1.00000
_exptl_absorpt_correction_T_min 0.62718
_exptl_absorpt_correction_type multi-scan
_exptl_absorpt_process_details
;
CrysAlisPro, Agilent Technologies,
Version 1.171.36.28 (release 01-02-2013 CrysAlis171 .NET)
(compiled Feb  1 2013,16:14:44)
Empirical absorption correction using spherical harmonics,
 implemented in SCALE3 ABSPACK scaling algorithm.
;
_exptl_crystal_colour 'clear light colourless'
_exptl_crystal_colour_lustre clear
_exptl_crystal_colour_modifier light
_exptl_crystal_colour_primary colourless
_exptl_crystal_density_diffrn 1.308
_exptl_crystal_description block
_exptl_crystal_F_000 1000
_exptl_crystal_size_max 0.23
_exptl_crystal_size_mid 0.18
_exptl_crystal_size_min 0.12
_refine_diff_density_max 0.158
_refine_diff_density_min -0.293
_refine_diff_density_rms 0.029
_refine_ls_abs_structure_details
;
 Flack x determined using 1676 quotients [(I+)-(I-)]/[(I+)+(I-)]
 (Parsons, Flack and Wagner, Acta Cryst. B69 (2013) 249-259).
;
_refine_ls_abs_structure_Flack 0.09(6)
_refine_ls_extinction_method none
_refine_ls_goodness_of_fit_ref 1.110
_refine_ls_hydrogen_treatment constr
_refine_ls_matrix_type full
_refine_ls_number_parameters 319
_refine_ls_number_reflns 4024
_refine_ls_number_restraints 3
_refine_ls_restrained_S_all 1.111
_refine_ls_R_factor_all 0.0377
_refine_ls_R_factor_gt 0.0369
_refine_ls_shift/su_max 0.001
_refine_ls_shift/su_mean 0.000
_refine_ls_structure_factor_coef Fsqd
_refine_ls_weighting_details 'w=1/[\s^2^(Fo^2^)+(0.0558P)^2^+0.5379P] where P=(Fo^2^+2Fc^2^)/3'
_refine_ls_weighting_scheme calc
_refine_ls_wR_factor_gt 0.1004
_refine_ls_wR_factor_ref 0.1014
_reflns_Friedel_coverage 0.781
_reflns_Friedel_fraction_full 0.905
_reflns_Friedel_fraction_max 0.905
_reflns_number_gt 3921
_reflns_number_total 4024
_reflns_threshold_expression 'I > 2\s(I)'
_cod_data_source_file c9cc00811j2.cif
_cod_data_source_block liul_1125
_cod_database_code 7123085
_shelx_shelxl_version_number 2018/3
_shelx_space_group_comment
;
The symmetry employed for this shelxl refinement is uniquely defined
by the following loop, which should always be used as a source of
symmetry information in preference to the above space-group names.
They are only intended as comments.
;
_shelx_estimated_absorpt_t_max 0.916
_shelx_estimated_absorpt_t_min 0.848
_reflns_odcompleteness_completeness 98.28
_reflns_odcompleteness_iscentric 1
_reflns_odcompleteness_theta 66.97
_olex2_refinement_description
;
1. Fixed Uiso
 At 1.2 times of:
  All C(H) groups, All C(H,H) groups
 At 1.5 times of:
  All C(H,H,H) groups, All O(H) groups
2. Restrained distances
 O6-H6
 0.86 with sigma of 0.01
 H6-O5
 2.5 with sigma of 0.01
3.a Ternary CH refined with riding coordinates:
 C7(H7)
3.b Secondary CH2 refined with riding coordinates:
 C9(H9A,H9B), C10(H10A,H10B), C11(H11A,H11B), C15(H15A,H15B), C17(H17A,H17B)
3.c Aromatic/amide H refined with riding coordinates:
 C2(H2A), C3(H3), C19(H19), C20(H20), C21(H21), C22(H22), C23(H23), C25(H25),
 C26(H26), C27(H27), C28(H28), C29(H29)
3.d Idealised Me refined as rotating group:
 C13(H13A,H13B,H13C)
3.e Idealised tetrahedral OH refined as rotating group:
 O2(H2), O6(H6)
;
_olex2_date_sample_data_collection 2018-11-25
_olex2_submission_special_instructions 'No special instructions were received'

loop_
_space_group_symop_operation_xyz
'x, y, z'
'-x, y, -z'
'x+1/2, y+1/2, z+1/2'
'-x+1/2, y+1/2, -z+1/2'

loop_
_atom_site_label
_atom_site_type_symbol
_atom_site_fract_x
_atom_site_fract_y
_atom_site_fract_z
_atom_site_U_iso_or_equiv
_atom_site_adp_type
_atom_site_occupancy
_atom_site_site_symmetry_order
_atom_site_calc_flag
_atom_site_refinement_flags_posn
O1 O 0.65347(10) -0.1592(3) 0.33556(10) 0.0534(4) Uani 1 1 d .
O2 O 0.5571(2) 0.2461(4) 0.08779(16) 0.1037(10) Uani 1 1 d .
H2 H 0.507320 0.259677 0.073098 0.155 Uiso 1 1 calc GR
O3 O 0.4099(2) 0.1574(5) 0.07260(15) 0.1072(11) Uani 1 1 d .
O4 O 0.38383(12) 0.0064(3) 0.16031(10) 0.0636(5) Uani 1 1 d .
O5 O 0.58627(12) -0.4132(2) 0.34991(9) 0.0541(4) Uani 1 1 d D
O6 O 0.50303(12) -0.2396(3) 0.42520(10) 0.0642(5) Uani 1 1 d D
H6 H 0.473229 -0.280093 0.386300 0.096 Uiso 1 1 calc DGR
C1 C 0.63261(15) -0.0521(4) 0.27508(15) 0.0484(6) Uani 1 1 d .
C2 C 0.6895(2) 0.0465(4) 0.2553(2) 0.0676(8) Uani 1 1 d .
H2A H 0.744517 0.046667 0.283592 0.081 Uiso 1 1 calc R
C3 C 0.6609(3) 0.1449(4) 0.1914(2) 0.0753(10) Uani 1 1 d .
H3 H 0.697876 0.210625 0.176303 0.090 Uiso 1 1 calc R
C4 C 0.5791(3) 0.1476(4) 0.14981(18) 0.0667(9) Uani 1 1 d .
C5 C 0.52108(18) 0.0552(3) 0.17252(14) 0.0509(6) Uani 1 1 d .
C6 C 0.55014(14) -0.0486(3) 0.23645(12) 0.0410(5) Uani 1 1 d .
C7 C 0.50735(13) -0.1689(3) 0.27422(12) 0.0399(5) Uani 1 1 d .
H7 H 0.467709 -0.101112 0.289737 0.048 Uiso 1 1 calc R
C8 C 0.57888(14) -0.2307(3) 0.34274(12) 0.0411(5) Uani 1 1 d .
C9 C 0.5917(2) -0.5056(5) 0.28661(18) 0.0716(9) Uani 1 1 d .
H9A H 0.586459 -0.631226 0.293595 0.086 Uiso 1 1 calc R
H9B H 0.645390 -0.485225 0.282552 0.086 Uiso 1 1 calc R
C10 C 0.5280(3) -0.4510(4) 0.21667(17) 0.0827(11) Uani 1 1 d .
H10A H 0.500639 -0.555086 0.190894 0.099 Uiso 1 1 calc R
H10B H 0.554197 -0.391720 0.185876 0.099 Uiso 1 1 calc R
C11 C 0.4653(2) -0.3291(4) 0.23008(17) 0.0646(8) Uani 1 1 d .
H11A H 0.434939 -0.391780 0.256507 0.077 Uiso 1 1 calc R
H11B H 0.426972 -0.290725 0.183678 0.077 Uiso 1 1 calc R
C12 C 0.4339(2) 0.0761(4) 0.13029(14) 0.0614(7) Uani 1 1 d .
C13 C 0.2973(2) 0.0068(7) 0.11844(19) 0.0901(12) Uani 1 1 d .
H13A H 0.290150 -0.016632 0.067995 0.135 Uiso 1 1 calc GR
H13B H 0.274429 0.120046 0.122662 0.135 Uiso 1 1 calc GR
H13C H 0.270086 -0.082696 0.136919 0.135 Uiso 1 1 calc GR
C14 C 0.57290(13) -0.1621(3) 0.41482(12) 0.0444(5) Uani 1 1 d .
C15 C 0.57561(14) 0.0396(4) 0.42215(13) 0.0506(6) Uani 1 1 d .
H15A H 0.530528 0.088041 0.435400 0.061 Uiso 1 1 calc R
H15B H 0.581006 0.099799 0.379771 0.061 Uiso 1 1 calc R
C16 C 0.65773(13) 0.0284(3) 0.48788(12) 0.0421(5) Uani 1 1 d .
C17 C 0.65142(15) -0.1769(4) 0.48179(14) 0.0484(6) Uani 1 1 d .
H17A H 0.696773 -0.231409 0.470823 0.058 Uiso 1 1 calc R
H17B H 0.642751 -0.232963 0.523674 0.058 Uiso 1 1 calc R
C18 C 0.73152(15) 0.1101(4) 0.47424(12) 0.0461(5) Uani 1 1 d .
C19 C 0.72563(19) 0.2764(4) 0.44293(15) 0.0602(7) Uani 1 1 d .
H19 H 0.675484 0.334370 0.428262 0.072 Uiso 1 1 calc R
C20 C 0.7924(3) 0.3570(5) 0.4332(2) 0.0815(10) Uani 1 1 d .
H20 H 0.787171 0.468444 0.412039 0.098 Uiso 1 1 calc R
C21 C 0.8667(3) 0.2732(7) 0.4546(3) 0.1008(14) Uani 1 1 d .
H21 H 0.911860 0.326718 0.447519 0.121 Uiso 1 1 calc R
C22 C 0.8741(2) 0.1103(7) 0.4866(3) 0.1028(15) Uani 1 1 d .
H22 H 0.924621 0.054041 0.501618 0.123 Uiso 1 1 calc R
C23 C 0.80720(18) 0.0280(5) 0.4968(2) 0.0746(9) Uani 1 1 d .
H23 H 0.813122 -0.082427 0.518807 0.090 Uiso 1 1 calc R
C24 C 0.65185(14) 0.1065(4) 0.55839(13) 0.0460(5) Uani 1 1 d .
C25 C 0.6888(2) 0.0252(5) 0.62476(16) 0.0719(8) Uani 1 1 d .
H25 H 0.717464 -0.079311 0.626548 0.086 Uiso 1 1 calc R
C26 C 0.6836(3) 0.0977(7) 0.68918(19) 0.0961(13) Uani 1 1 d .
H26 H 0.708399 0.040468 0.733414 0.115 Uiso 1 1 calc R
C27 C 0.6427(3) 0.2514(6) 0.68806(19) 0.0812(10) Uani 1 1 d .
H27 H 0.639991 0.299751 0.731339 0.097 Uiso 1 1 calc R
C28 C 0.60562(18) 0.3340(5) 0.62304(18) 0.0657(8) Uani 1 1 d .
H28 H 0.577092 0.438561 0.621830 0.079 Uiso 1 1 calc R
C29 C 0.61043(15) 0.2621(4) 0.55861(14) 0.0518(6) Uani 1 1 d .
H29 H 0.585204 0.320128 0.514634 0.062 Uiso 1 1 calc R

loop_
_atom_site_aniso_label
_atom_site_aniso_U_11
_atom_site_aniso_U_22
_atom_site_aniso_U_33
_atom_site_aniso_U_23
_atom_site_aniso_U_13
_atom_site_aniso_U_12
O1 0.0371(8) 0.0640(12) 0.0621(10) 0.0058(9) 0.0201(7) 0.0092(8)
O2 0.184(3) 0.0700(16) 0.0813(17) 0.0219(14) 0.076(2) -0.009(2)
O3 0.142(3) 0.098(2) 0.0611(14) 0.0385(14) 0.0053(15) 0.0067(18)
O4 0.0624(11) 0.0766(14) 0.0428(9) 0.0071(9) 0.0051(8) 0.0170(10)
O5 0.0760(12) 0.0394(10) 0.0444(9) 0.0044(7) 0.0162(8) 0.0144(8)
O6 0.0526(10) 0.0960(16) 0.0483(9) 0.0003(10) 0.0224(8) -0.0042(10)
C1 0.0497(12) 0.0448(13) 0.0604(14) -0.0062(11) 0.0314(11) 0.0020(10)
C2 0.0660(16) 0.0631(18) 0.093(2) -0.0169(16) 0.0530(16) -0.0117(14)
C3 0.109(3) 0.0530(18) 0.096(2) -0.0138(16) 0.077(2) -0.0234(17)
C4 0.113(3) 0.0402(15) 0.0660(17) -0.0020(12) 0.0560(18) -0.0096(15)
C5 0.0809(17) 0.0340(12) 0.0451(12) -0.0010(9) 0.0308(12) 0.0017(11)
C6 0.0544(12) 0.0322(11) 0.0430(11) -0.0035(8) 0.0250(9) 0.0023(9)
C7 0.0405(10) 0.0394(12) 0.0405(11) 0.0022(9) 0.0144(9) 0.0033(9)
C8 0.0422(11) 0.0396(12) 0.0432(11) 0.0006(9) 0.0165(9) 0.0063(9)
C9 0.093(2) 0.0570(18) 0.0613(17) -0.0119(14) 0.0213(15) 0.0193(16)
C10 0.140(3) 0.0432(17) 0.0522(15) -0.0087(12) 0.0148(17) 0.0147(18)
C11 0.0726(18) 0.0426(14) 0.0619(16) 0.0064(12) -0.0004(13) -0.0104(13)
C12 0.091(2) 0.0426(14) 0.0436(13) 0.0040(11) 0.0127(13) 0.0084(13)
C13 0.0670(19) 0.120(3) 0.0607(18) -0.003(2) -0.0101(14) 0.017(2)
C14 0.0397(11) 0.0511(14) 0.0414(11) -0.0029(10) 0.0118(9) 0.0077(10)
C15 0.0433(12) 0.0530(15) 0.0459(12) -0.0078(11) 0.0014(9) 0.0188(11)
C16 0.0381(11) 0.0468(13) 0.0376(10) 0.0009(10) 0.0071(8) 0.0129(10)
C17 0.0474(12) 0.0489(13) 0.0432(11) 0.0016(10) 0.0074(9) 0.0123(10)
C18 0.0463(12) 0.0515(14) 0.0408(11) 0.0025(10) 0.0150(9) 0.0118(10)
C19 0.0704(17) 0.0592(18) 0.0546(14) 0.0103(13) 0.0252(13) 0.0097(14)
C20 0.105(3) 0.073(2) 0.085(2) 0.0104(18) 0.055(2) -0.004(2)
C21 0.093(3) 0.098(3) 0.142(4) -0.005(3) 0.079(3) -0.018(3)
C22 0.0571(19) 0.099(3) 0.167(4) 0.008(3) 0.057(2) 0.011(2)
C23 0.0507(15) 0.065(2) 0.112(3) 0.0182(19) 0.0324(16) 0.0156(14)
C24 0.0398(11) 0.0547(14) 0.0442(12) -0.0056(10) 0.0149(9) -0.0014(10)
C25 0.095(2) 0.071(2) 0.0482(15) 0.0021(14) 0.0212(14) 0.0196(18)
C26 0.145(4) 0.098(3) 0.0476(17) -0.0014(17) 0.035(2) 0.015(3)
C27 0.106(3) 0.089(3) 0.0621(18) -0.0210(18) 0.0450(18) -0.007(2)
C28 0.0585(15) 0.0662(19) 0.078(2) -0.0270(16) 0.0306(14) -0.0054(14)
C29 0.0435(11) 0.0553(15) 0.0551(13) -0.0103(12) 0.0142(10) 0.0006(11)

loop_
_atom_type_symbol
_atom_type_description
_atom_type_scat_dispersion_real
_atom_type_scat_dispersion_imag
_atom_type_scat_source
C C 0.0181 0.0091 'International Tables Vol C Tables 4.2.6.8 and 6.1.1.4'
H H 0.0000 0.0000 'International Tables Vol C Tables 4.2.6.8 and 6.1.1.4'
O O 0.0492 0.0322 'International Tables Vol C Tables 4.2.6.8 and 6.1.1.4'

loop_
_geom_angle_atom_site_label_1
_geom_angle_atom_site_label_2
_geom_angle_atom_site_label_3
_geom_angle
C1 O1 C8 108.09(17)
C12 O4 C13 117.7(3)
C8 O5 C9 115.3(2)
O1 C1 C2 122.9(3)
O1 C1 C6 114.2(2)
C6 C1 C2 122.9(3)
C3 C2 C1 117.3(3)
C2 C3 C4 121.6(3)
O2 C4 C3 117.4(3)
O2 C4 C5 121.9(4)
C3 C4 C5 120.7(3)
C4 C5 C6 117.8(3)
C4 C5 C12 118.7(3)
C6 C5 C12 123.5(2)
C1 C6 C5 119.6(2)
C1 C6 C7 108.2(2)
C5 C6 C7 132.3(2)
C6 C7 C8 102.45(18)
C6 C7 C11 115.4(2)
C11 C7 C8 109.7(2)
O1 C8 C7 106.81(18)
O1 C8 C14 106.91(19)
O5 C8 O1 109.02(19)
O5 C8 C7 113.9(2)
O5 C8 C14 106.23(19)
C14 C8 C7 113.75(18)
O5 C9 C10 113.6(3)
C9 C10 C11 111.8(3)
C10 C11 C7 110.3(3)
O3 C12 O4 122.5(3)
O3 C12 C5 122.7(3)
O4 C12 C5 114.8(2)
O6 C14 C8 107.8(2)
O6 C14 C15 113.7(2)
O6 C14 C17 114.0(2)
C8 C14 C15 114.5(2)
C8 C14 C17 116.01(18)
C15 C14 C17 90.18(19)
C14 C15 C16 90.76(18)
C17 C16 C15 88.30(19)
C18 C16 C15 115.2(2)
C18 C16 C17 115.8(2)
C18 C16 C24 107.79(19)
C24 C16 C15 113.42(18)
C24 C16 C17 115.6(2)
C14 C17 C16 90.64(18)
C19 C18 C16 120.1(2)
C23 C18 C16 121.6(3)
C23 C18 C19 118.2(3)
C20 C19 C18 121.3(3)
C19 C20 C21 120.0(4)
C20 C21 C22 119.6(3)
C21 C22 C23 120.9(4)
C18 C23 C22 120.1(4)
C25 C24 C16 121.0(2)
C25 C24 C29 117.4(3)
C29 C24 C16 121.5(2)
C24 C25 C26 120.8(3)
C27 C26 C25 120.7(4)
C26 C27 C28 119.5(3)
C27 C28 C29 120.0(3)
C24 C29 C28 121.5(3)

loop_
_geom_bond_atom_site_label_1
_geom_bond_atom_site_label_2
_geom_bond_distance
O1 C1 1.373(3)
O1 C8 1.448(3)
O2 C4 1.358(4)
O3 C12 1.223(4)
O4 C12 1.303(4)
O4 C13 1.450(4)
O5 C8 1.392(3)
O5 C9 1.442(3)
O6 C14 1.417(3)
C1 C2 1.386(4)
C1 C6 1.377(3)
C2 C3 1.389(5)
C3 C4 1.381(6)
C4 C5 1.408(4)
C5 C6 1.413(3)
C5 C12 1.470(4)
C6 C7 1.507(3)
C7 C8 1.560(3)
C7 C11 1.525(4)
C8 C14 1.525(3)
C9 C10 1.497(5)
C10 C11 1.510(5)
C14 C15 1.535(4)
C14 C17 1.544(3)
C15 C16 1.568(3)
C16 C17 1.562(4)
C16 C18 1.518(3)
C16 C24 1.522(3)
C18 C19 1.388(4)
C18 C23 1.385(4)
C19 C20 1.374(5)
C20 C21 1.371(6)
C21 C22 1.368(7)
C22 C23 1.384(5)
C24 C25 1.379(4)
C24 C29 1.381(4)
C25 C26 1.393(5)
C26 C27 1.359(6)
C27 C28 1.363(5)
C28 C29 1.389(4)

loop_
_geom_torsion_atom_site_label_1
_geom_torsion_atom_site_label_2
_geom_torsion_atom_site_label_3
_geom_torsion_atom_site_label_4
_geom_torsion
O1 C1 C2 C3 177.8(3)
O1 C1 C6 C5 -179.2(2)
O1 C1 C6 C7 -0.2(3)
O1 C8 C14 O6 -176.3(2)
O1 C8 C14 C15 56.1(2)
O1 C8 C14 C17 -47.0(3)
O2 C4 C5 C6 177.9(3)
O2 C4 C5 C12 -4.1(4)
O5 C8 C14 O6 -60.0(2)
O5 C8 C14 C15 172.38(19)
O5 C8 C14 C17 69.3(3)
O5 C9 C10 C11 -7.9(5)
O6 C14 C15 C16 119.1(2)
O6 C14 C17 C16 -118.8(2)
C1 O1 C8 O5 128.7(2)
C1 O1 C8 C7 5.3(3)
C1 O1 C8 C14 -116.9(2)
C1 C2 C3 C4 1.1(4)
C1 C6 C7 C8 3.3(2)
C1 C6 C7 C11 -115.8(2)
C2 C1 C6 C5 1.8(4)
C2 C1 C6 C7 -179.2(2)
C2 C3 C4 O2 -179.3(3)
C2 C3 C4 C5 2.5(4)
C3 C4 C5 C6 -4.0(4)
C3 C4 C5 C12 174.0(3)
C4 C5 C6 C1 1.9(3)
C4 C5 C6 C7 -176.8(2)
C4 C5 C12 O3 6.9(4)
C4 C5 C12 O4 -171.0(2)
C5 C6 C7 C8 -177.9(2)
C5 C6 C7 C11 63.0(3)
C6 C1 C2 C3 -3.3(4)
C6 C5 C12 O3 -175.3(3)
C6 C5 C12 O4 6.9(4)
C6 C7 C8 O1 -5.1(2)
C6 C7 C8 O5 -125.5(2)
C6 C7 C8 C14 112.6(2)
C6 C7 C11 C10 65.1(3)
C7 C8 C14 O6 66.1(3)
C7 C8 C14 C15 -61.6(3)
C7 C8 C14 C17 -164.7(2)
C8 O1 C1 C2 175.7(2)
C8 O1 C1 C6 -3.3(3)
C8 O5 C9 C10 -48.1(4)
C8 C7 C11 C10 -50.0(3)
C8 C14 C15 C16 -116.3(2)
C8 C14 C17 C16 115.0(2)
C9 O5 C8 O1 -65.9(3)
C9 O5 C8 C7 53.2(3)
C9 O5 C8 C14 179.2(2)
C9 C10 C11 C7 55.9(4)
C11 C7 C8 O1 118.0(2)
C11 C7 C8 O5 -2.4(3)
C11 C7 C8 C14 -124.3(2)
C12 C5 C6 C1 -176.0(2)
C12 C5 C6 C7 5.3(4)
C13 O4 C12 O3 8.1(5)
C13 O4 C12 C5 -174.1(3)
C14 C15 C16 C17 -2.6(2)
C14 C15 C16 C18 115.3(2)
C14 C15 C16 C24 -119.8(2)
C15 C14 C17 C16 -2.6(2)
C15 C16 C17 C14 2.6(2)
C15 C16 C18 C19 47.0(3)
C15 C16 C18 C23 -137.5(3)
C15 C16 C24 C25 139.2(3)
C15 C16 C24 C29 -41.7(3)
C16 C18 C19 C20 176.8(3)
C16 C18 C23 C22 -176.9(4)
C16 C24 C25 C26 179.6(4)
C16 C24 C29 C28 -179.5(2)
C17 C14 C15 C16 2.6(2)
C17 C16 C18 C19 148.0(2)
C17 C16 C18 C23 -36.5(4)
C17 C16 C24 C25 39.3(4)
C17 C16 C24 C29 -141.6(2)
C18 C16 C17 C14 -114.8(2)
C18 C16 C24 C25 -92.0(3)
C18 C16 C24 C29 87.1(3)
C18 C19 C20 C21 -0.1(6)
C19 C18 C23 C22 -1.3(5)
C19 C20 C21 C22 -0.9(7)
C20 C21 C22 C23 0.7(8)
C21 C22 C23 C18 0.3(7)
C23 C18 C19 C20 1.1(4)
C24 C16 C17 C14 117.8(2)
C24 C16 C18 C19 -80.8(3)
C24 C16 C18 C23 94.7(3)
C24 C25 C26 C27 -0.7(7)
C25 C24 C29 C28 -0.3(4)
C25 C26 C27 C28 0.7(7)
C26 C27 C28 C29 -0.6(6)
C27 C28 C29 C24 0.4(5)
C29 C24 C25 C26 0.5(5)
